data_7158441
loop_
_publ_author_name
'Aggarwal, Ranjana'
'Hooda, Mona'
'Kumar, Prince'
'Torralba, Mari Carmen'

_publ_section_title
;
 Visible-light-mediated regioselective synthesis of novel
 thiazolo[3,2-<i>b</i>][1,2,4]triazoles: advantageous synthetic
 application of aqueous conditions.
;
_journal_issue 3
_journal_name_full 'Organic &amp; biomolecular chemistry'
_journal_page_first 584
_journal_page_last 595
_journal_paper_doi 10.1039/d1ob02194j
_journal_volume 20
_journal_year 2022
_chemical_formula_moiety 'C19 H15 N3 O2 S'
_chemical_formula_sum 'C19 H15 N3 O2 S'
_chemical_formula_weight 349.40
_space_group_crystal_system monoclinic
_space_group_IT_number 14
_space_group_name_Hall '-P 2yn'
_space_group_name_H-M_alt 'P 1 21/n 1'
_atom_sites_solution_hydrogens geom
_atom_sites_solution_primary direct
_audit_creation_date 2021-03-10
_audit_creation_method
;
Olex2 1.2
(compiled 2018.05.29 svn.r3508 for OlexSys, GUI svn.r5506)
;
_audit_update_record
;
2021-07-25 deposited with the CCDC.	2021-12-14 downloaded from the CCDC.
;
_cell_angle_alpha 90
_cell_angle_beta 96.6638(8)
_cell_angle_gamma 90
_cell_formula_units_Z 4
_cell_length_a 8.5191(2)
_cell_length_b 10.3297(2)
_cell_length_c 18.8853(4)
_cell_measurement_reflns_used 9906
_cell_measurement_temperature 297(2)
_cell_measurement_theta_max 72.13
_cell_measurement_theta_min 4.71
_cell_volume 1650.67(6)
_computing_cell_refinement 'SAINT V8.40B (?, 2016)'
_computing_data_reduction 'SAINT V8.40B (?, 2016)'
_computing_molecular_graphics 'Olex2 (Dolomanov et al., 2009)'
_computing_publication_material 'Olex2 (Dolomanov et al., 2009)'
_computing_structure_refinement 'ShelXL (Sheldrick, 2015)'
_computing_structure_solution 'ShelXS (Sheldrick, 2008)'
_diffrn_ambient_temperature 297.0
_diffrn_measured_fraction_theta_full 1.000
_diffrn_measured_fraction_theta_max 0.999
_diffrn_measurement_device_type 'Bruker APEX-II CCD'
_diffrn_measurement_method '\f and \w scans'
_diffrn_radiation_type CuK\a
_diffrn_radiation_wavelength 1.54178
_diffrn_reflns_av_R_equivalents 0.0471
_diffrn_reflns_av_unetI/netI 0.0250
_diffrn_reflns_Laue_measured_fraction_full 1.000
_diffrn_reflns_Laue_measured_fraction_max 0.999
_diffrn_reflns_limit_h_max 10
_diffrn_reflns_limit_h_min -10
_diffrn_reflns_limit_k_max 12
_diffrn_reflns_limit_k_min -12
_diffrn_reflns_limit_l_max 22
_diffrn_reflns_limit_l_min -23
_diffrn_reflns_number 36441
_diffrn_reflns_point_group_measured_fraction_full 1.000
_diffrn_reflns_point_group_measured_fraction_max 0.999
_diffrn_reflns_theta_full 67.679
_diffrn_reflns_theta_max 72.188
_diffrn_reflns_theta_min 4.715
_diffrn_standards_number 0
_exptl_absorpt_coefficient_mu 1.894
_exptl_absorpt_correction_T_max 0.7536
_exptl_absorpt_correction_T_min 0.4842
_exptl_absorpt_correction_type none
_exptl_crystal_colour colourless
_exptl_crystal_colour_primary colourless
_exptl_crystal_density_diffrn 1.406
_exptl_crystal_description block
_exptl_crystal_F_000 728
_exptl_crystal_size_max 0.55
_exptl_crystal_size_mid 0.18
_exptl_crystal_size_min 0.17
_refine_diff_density_max 0.427
_refine_diff_density_min -0.368
_refine_diff_density_rms 0.065
_refine_ls_extinction_method none
_refine_ls_goodness_of_fit_ref 1.061
_refine_ls_hydrogen_treatment constr
_refine_ls_matrix_type full
_refine_ls_number_parameters 228
_refine_ls_number_reflns 3269
_refine_ls_number_restraints 0
_refine_ls_restrained_S_all 1.061
_refine_ls_R_factor_all 0.0496
_refine_ls_R_factor_gt 0.0468
_refine_ls_shift/su_max 0.000
_refine_ls_shift/su_mean 0.000
_refine_ls_structure_factor_coef Fsqd
_refine_ls_weighting_details 'w=1/[\s^2^(Fo^2^)+(0.0748P)^2^+0.6319P] where P=(Fo^2^+2Fc^2^)/3'
_refine_ls_weighting_scheme calc
_refine_ls_wR_factor_gt 0.1295
_refine_ls_wR_factor_ref 0.1324
_reflns_Friedel_coverage 0.000
_reflns_number_gt 3030
_reflns_number_total 3269
_reflns_threshold_expression 'I > 2\s(I)'
_cod_data_source_file d1ob02194j2.cif
_cod_data_source_block 21201000801-738
_cod_depositor_comments 'Adding full bibliography for 7158441.cif.'
_cod_database_code 7158441
_shelx_shelxl_version_number 2018/1
_shelx_space_group_comment
;
The symmetry employed for this shelxl refinement is uniquely defined
by the following loop, which should always be used as a source of
symmetry information in preference to the above space-group names.
They are only intended as comments.
;
_shelx_estimated_absorpt_t_max 0.739
_shelx_estimated_absorpt_t_min 0.422
_olex2_refinement_description
;
1. Fixed Uiso
 At 1.2 times of:
  All C(H) groups
 At 1.5 times of:
  All C(H,H,H) groups
2.a Aromatic/amide H refined with riding coordinates:
 C21(H21), C15(H15), C18(H18), C20(H20), C11(H11), C17(H17), C12(H12),
 C13(H13), C14(H14)
2.b Idealised Me refined as rotating group:
 C22(H22A,H22B,H22C), C23(H23A,H23B,H23C)
;
_olex2_submission_special_instructions 'No special instructions were received'

loop_
_space_group_symop_operation_xyz
'x, y, z'
'-x+1/2, y+1/2, -z+1/2'
'-x, -y, -z'
'x-1/2, -y-1/2, z-1/2'

loop_
_atom_site_label
_atom_site_type_symbol
_atom_site_fract_x
_atom_site_fract_y
_atom_site_fract_z
_atom_site_U_iso_or_equiv
_atom_site_adp_type
_atom_site_occupancy
_atom_site_site_symmetry_order
_atom_site_calc_flag
_atom_site_refinement_flags_posn
_atom_site_refinement_flags_adp
_atom_site_refinement_flags_occupancy
_atom_site_disorder_assembly
_atom_site_disorder_group
S4 S 0.30101(5) 0.30849(5) 0.12790(3) 0.04981(18) Uani 1 1 d . . . . .
N7 N 0.12252(17) 0.50410(13) 0.11067(7) 0.0395(3) Uani 1 1 d . . . . .
O2 O 0.17009(19) 1.00262(15) -0.18438(8) 0.0590(4) Uani 1 1 d . . . . .
N3 N 0.27392(19) 0.51032(16) 0.02493(8) 0.0476(4) Uani 1 1 d . . . . .
C8 C 0.2397(2) 0.44616(18) 0.08116(9) 0.0432(4) Uani 1 1 d . . . . .
C16 C 0.1648(2) 0.71487(18) -0.03098(9) 0.0431(4) Uani 1 1 d . . . . .
O1 O 0.2146(2) 0.13762(15) 0.23655(8) 0.0669(4) Uani 1 1 d . . . . .
C21 C 0.0551(2) 0.81445(19) -0.03335(10) 0.0494(4) Uani 1 1 d . . . . .
H21 H -0.018487 0.815178 -0.000605 0.059 Uiso 1 1 calc R . . . .
C5 C 0.1595(2) 0.34031(17) 0.18805(9) 0.0412(4) Uani 1 1 d . . . . .
C19 C 0.1615(2) 0.91186(19) -0.13258(9) 0.0464(4) Uani 1 1 d . . . . .
C9 C 0.1534(2) 0.24280(18) 0.24392(10) 0.0451(4) Uani 1 1 d . . . . .
C2 C 0.1697(2) 0.61230(18) 0.02310(9) 0.0435(4) Uani 1 1 d . . . . .
C6 C 0.0725(2) 0.44725(17) 0.17069(9) 0.0394(4) Uani 1 1 d . . . . .
C15 C 0.1053(2) 0.38858(19) 0.34554(10) 0.0503(4) Uani 1 1 d . . . . .
H15 H 0.164626 0.453151 0.326953 0.060 Uiso 1 1 calc R . . . .
C18 C 0.2715(2) 0.8124(2) -0.13052(11) 0.0526(5) Uani 1 1 d . . . . .
H18 H 0.344765 0.811440 -0.163389 0.063 Uiso 1 1 calc R . . . .
C10 C 0.0787(2) 0.27202(17) 0.30956(9) 0.0421(4) Uani 1 1 d . . . . .
C20 C 0.0524(2) 0.9131(2) -0.08349(10) 0.0498(4) Uani 1 1 d . . . . .
H20 H -0.021790 0.979334 -0.084118 0.060 Uiso 1 1 calc R . . . .
C11 C -0.0108(3) 0.1765(2) 0.33776(11) 0.0545(5) Uani 1 1 d . . . . .
H11 H -0.027814 0.097763 0.314276 0.065 Uiso 1 1 calc R . . . .
C17 C 0.2738(2) 0.7153(2) -0.08057(10) 0.0500(4) Uani 1 1 d . . . . .
H17 H 0.348525 0.649539 -0.079900 0.060 Uiso 1 1 calc R . . . .
C12 C -0.0747(3) 0.1987(2) 0.40069(12) 0.0654(6) Uani 1 1 d . . . . .
H12 H -0.135932 0.135302 0.419154 0.079 Uiso 1 1 calc R . . . .
C13 C -0.0476(3) 0.3142(2) 0.43595(12) 0.0663(6) Uani 1 1 d . . . . .
H13 H -0.090837 0.329008 0.478231 0.080 Uiso 1 1 calc R . . . .
C14 C 0.0434(3) 0.4082(2) 0.40894(11) 0.0623(6) Uani 1 1 d . . . . .
H14 H 0.063168 0.485465 0.433636 0.075 Uiso 1 1 calc R . . . .
C22 C 0.0682(3) 1.1112(2) -0.18565(14) 0.0690(6) Uani 1 1 d . . . . .
H22A H 0.090317 1.169060 -0.223009 0.103 Uiso 1 1 calc GR . . . .
H22B H 0.084850 1.155277 -0.140664 0.103 Uiso 1 1 calc GR . . . .
H22C H -0.039636 1.082749 -0.194149 0.103 Uiso 1 1 calc GR . . . .
N1 N 0.07410(18) 0.61413(15) 0.07394(8) 0.0437(3) Uani 1 1 d . . . . .
C23 C -0.0582(2) 0.50517(17) 0.20021(9) 0.0434(4) Uani 1 1 d . . . . .
H23A H -0.022407 0.579934 0.227658 0.065 Uiso 1 1 calc GR . . . .
H23B H -0.102678 0.443747 0.230418 0.065 Uiso 1 1 calc GR . . . .
H23C H -0.137161 0.530621 0.162325 0.065 Uiso 1 1 calc GR . . . .

loop_
_atom_site_aniso_label
_atom_site_aniso_U_11
_atom_site_aniso_U_22
_atom_site_aniso_U_33
_atom_site_aniso_U_23
_atom_site_aniso_U_13
_atom_site_aniso_U_12
S4 0.0477(3) 0.0507(3) 0.0534(3) -0.00226(19) 0.0158(2) 0.01265(18)
N7 0.0419(7) 0.0384(7) 0.0392(7) -0.0004(6) 0.0097(6) 0.0016(6)
O2 0.0682(9) 0.0625(9) 0.0493(8) 0.0142(6) 0.0192(6) 0.0004(7)
N3 0.0480(8) 0.0523(9) 0.0446(8) -0.0030(7) 0.0139(6) -0.0007(7)
C8 0.0407(9) 0.0471(9) 0.0431(9) -0.0071(7) 0.0107(7) 0.0004(7)
C16 0.0469(9) 0.0488(9) 0.0342(8) -0.0034(7) 0.0078(7) -0.0087(8)
O1 0.0879(11) 0.0505(8) 0.0648(9) 0.0045(7) 0.0188(8) 0.0258(8)
C21 0.0539(11) 0.0585(11) 0.0384(9) -0.0035(8) 0.0170(8) -0.0051(8)
C5 0.0421(9) 0.0414(9) 0.0412(8) -0.0044(7) 0.0089(7) 0.0002(7)
C19 0.0514(10) 0.0527(10) 0.0362(8) 0.0005(7) 0.0092(7) -0.0084(8)
C9 0.0479(9) 0.0405(9) 0.0466(9) 0.0007(7) 0.0040(7) 0.0038(7)
C2 0.0450(9) 0.0494(10) 0.0373(8) -0.0063(7) 0.0095(7) -0.0084(7)
C6 0.0413(8) 0.0398(8) 0.0386(8) -0.0026(7) 0.0102(6) -0.0006(7)
C15 0.0597(11) 0.0437(10) 0.0479(10) 0.0017(8) 0.0078(8) -0.0031(8)
C18 0.0546(11) 0.0613(12) 0.0454(10) 0.0025(8) 0.0211(8) -0.0028(9)
C10 0.0466(9) 0.0389(8) 0.0401(9) 0.0057(7) 0.0017(7) 0.0030(7)
C20 0.0545(10) 0.0533(10) 0.0435(9) -0.0001(8) 0.0131(8) 0.0011(8)
C11 0.0690(13) 0.0450(10) 0.0493(10) 0.0073(8) 0.0066(9) -0.0072(9)
C17 0.0506(10) 0.0552(11) 0.0466(10) 0.0006(8) 0.0163(8) -0.0008(8)
C12 0.0760(15) 0.0701(14) 0.0517(12) 0.0161(10) 0.0138(10) -0.0125(11)
C13 0.0800(15) 0.0801(16) 0.0407(10) 0.0059(10) 0.0149(10) 0.0051(12)
C14 0.0829(15) 0.0561(12) 0.0483(11) -0.0066(9) 0.0101(10) 0.0027(11)
C22 0.0829(16) 0.0589(13) 0.0667(14) 0.0156(11) 0.0159(12) 0.0058(12)
N1 0.0493(8) 0.0435(8) 0.0398(7) 0.0025(6) 0.0116(6) 0.0007(6)
C23 0.0529(10) 0.0396(9) 0.0393(8) 0.0072(7) 0.0119(7) 0.0067(7)

loop_
_atom_type_symbol
_atom_type_description
_atom_type_scat_dispersion_real
_atom_type_scat_dispersion_imag
_atom_type_scat_source
C C 0.0181 0.0091 'International Tables Vol C Tables 4.2.6.8 and 6.1.1.4'
H H 0.0000 0.0000 'International Tables Vol C Tables 4.2.6.8 and 6.1.1.4'
N N 0.0311 0.0180 'International Tables Vol C Tables 4.2.6.8 and 6.1.1.4'
O O 0.0492 0.0322 'International Tables Vol C Tables 4.2.6.8 and 6.1.1.4'
S S 0.3331 0.5567 'International Tables Vol C Tables 4.2.6.8 and 6.1.1.4'

loop_
_geom_angle_atom_site_label_1
_geom_angle_atom_site_label_2
_geom_angle_atom_site_label_3
_geom_angle
_geom_angle_site_symmetry_1
_geom_angle_site_symmetry_3
_geom_angle_publ_flag
C8 S4 C5 89.25(8) . . ?
C8 N7 C6 117.73(15) . . ?
C8 N7 N1 110.80(14) . . ?
N1 N7 C6 131.46(14) . . ?
C19 O2 C22 118.21(16) . . ?
C8 N3 C2 101.75(15) . . ?
N7 C8 S4 110.61(13) . . ?
N3 C8 S4 138.46(14) . . ?
N3 C8 N7 110.93(16) . . ?
C21 C16 C2 121.46(16) . . ?
C21 C16 C17 118.38(17) . . ?
C17 C16 C2 120.15(18) . . ?
C16 C21 C20 121.58(17) . . ?
C9 C5 S4 114.59(13) . . ?
C6 C5 S4 112.93(13) . . ?
C6 C5 C9 132.37(16) . . ?
O2 C19 C18 115.90(16) . . ?
O2 C19 C20 124.69(19) . . ?
C20 C19 C18 119.41(17) . . ?
O1 C9 C5 118.63(17) . . ?
O1 C9 C10 120.35(17) . . ?
C5 C9 C10 121.00(15) . . ?
N3 C2 C16 122.42(16) . . ?
N1 C2 N3 116.14(16) . . ?
N1 C2 C16 121.44(17) . . ?
N7 C6 C23 117.88(15) . . ?
C5 C6 N7 109.45(15) . . ?
C5 C6 C23 132.62(16) . . ?
C14 C15 C10 119.72(19) . . ?
C17 C18 C19 120.98(17) . . ?
C15 C10 C9 121.49(17) . . ?
C15 C10 C11 119.56(18) . . ?
C11 C10 C9 118.80(17) . . ?
C19 C20 C21 119.28(19) . . ?
C12 C11 C10 120.0(2) . . ?
C18 C17 C16 120.38(19) . . ?
C13 C12 C11 120.0(2) . . ?
C12 C13 C14 120.2(2) . . ?
C13 C14 C15 120.5(2) . . ?
C2 N1 N7 100.38(14) . . ?

loop_
_geom_bond_atom_site_label_1
_geom_bond_atom_site_label_2
_geom_bond_distance
_geom_bond_site_symmetry_2
_geom_bond_publ_flag
S4 C8 1.7226(19) . ?
S4 C5 1.7804(17) . ?
N7 C8 1.339(2) . ?
N7 C6 1.387(2) . ?
N7 N1 1.370(2) . ?
O2 C19 1.363(2) . ?
O2 C22 1.417(3) . ?
N3 C8 1.313(2) . ?
N3 C2 1.375(2) . ?
C16 C21 1.387(3) . ?
C16 C2 1.469(3) . ?
C16 C17 1.393(3) . ?
O1 C9 1.220(2) . ?
C21 C20 1.390(3) . ?
C5 C9 1.464(3) . ?
C5 C6 1.349(3) . ?
C19 C18 1.388(3) . ?
C19 C20 1.387(3) . ?
C9 C10 1.488(3) . ?
C2 N1 1.329(2) . ?
C6 C23 1.433(2) . ?
C15 C10 1.388(3) . ?
C15 C14 1.378(3) . ?
C18 C17 1.376(3) . ?
C10 C11 1.390(3) . ?
C11 C12 1.382(3) . ?
C12 C13 1.373(4) . ?
C13 C14 1.377(3) . ?
